data_4123512
loop_
_publ_author_name
'Hinz, Alexander'
'Schulz, Axel'
'Villinger, Alexander'
'Wolter, Jan-Martin'

_publ_section_title
;
 Cyclo-Pnicta-triazanes: Biradicaloids - or Zwitterions?
;
_journal_name_full 'Journal of the American Chemical Society'
_journal_page_first 150316134803000
_journal_paper_doi 10.1021/jacs.5b00959
_journal_year 2015
_chemical_formula_moiety 'C48 H50 Bi Cl2 N3'
_chemical_formula_sum 'C48 H50 Bi Cl2 N3'
_chemical_formula_weight 948.79
_chemical_name_systematic
;
 ?
;
_space_group_crystal_system triclinic
_space_group_IT_number 2
_space_group_name_Hall '-P 1'
_space_group_name_H-M_alt 'P -1'
_symmetry_space_group_name_Hall '-P 1'
_symmetry_space_group_name_H-M 'P -1'
_atom_sites_solution_hydrogens geom
_audit_creation_method SHELXL-2013
_cell_angle_alpha 92.092(2)
_cell_angle_beta 96.808(2)
_cell_angle_gamma 95.208(2)
_cell_formula_units_Z 2
_cell_length_a 11.7016(4)
_cell_length_b 12.5173(5)
_cell_length_c 14.7576(6)
_cell_measurement_reflns_used 9809
_cell_measurement_temperature 173(2)
_cell_measurement_theta_max 30.18
_cell_measurement_theta_min 2.29
_cell_volume 2135.04(14)
_computing_cell_refinement 'Bruker Apex V7.51A'
_computing_data_collection 'Bruker Apex V7.51A'
_computing_data_reduction 'Bruker SAINT'
_computing_molecular_graphics 'ORTEP-3v2.01 (Farrugia, 1997)'
_computing_publication_material SHELXL-2013
_computing_structure_refinement 'SHELXL-2013 (Sheldrick, 2013)'
_computing_structure_solution 'SHELXS-2013 (Sheldrick, 2013)'
_diffrn_ambient_temperature 173(2)
_diffrn_measured_fraction_theta_full 0.999
_diffrn_measured_fraction_theta_max 0.998
_diffrn_measurement_device_type 'Bruker Apex Kappa II-CCD-diffractometer'
_diffrn_measurement_method 'phi and omega scans'
_diffrn_radiation_monochromator graphite
_diffrn_radiation_source 'sealed tube'
_diffrn_radiation_type MoK\a
_diffrn_radiation_wavelength 0.71073
_diffrn_reflns_av_R_equivalents 0.0438
_diffrn_reflns_av_unetI/netI 0.0497
_diffrn_reflns_Laue_measured_fraction_full 0.999
_diffrn_reflns_Laue_measured_fraction_max 0.998
_diffrn_reflns_limit_h_max 18
_diffrn_reflns_limit_h_min -18
_diffrn_reflns_limit_k_max 20
_diffrn_reflns_limit_k_min -19
_diffrn_reflns_limit_l_max 23
_diffrn_reflns_limit_l_min -23
_diffrn_reflns_number 86362
_diffrn_reflns_point_group_measured_fraction_full 0.999
_diffrn_reflns_point_group_measured_fraction_max 0.998
_diffrn_reflns_theta_full 25.242
_diffrn_reflns_theta_max 34.999
_diffrn_reflns_theta_min 1.635
_exptl_absorpt_coefficient_mu 4.290
_exptl_absorpt_correction_T_max 0.7469
_exptl_absorpt_correction_T_min 0.5811
_exptl_absorpt_correction_type multi-scan
_exptl_absorpt_process_details '(SADABS; Sheldrick, 2004)'
_exptl_crystal_colour orange
_exptl_crystal_density_diffrn 1.476
_exptl_crystal_description block
_exptl_crystal_F_000 952
_exptl_crystal_size_max 0.240
_exptl_crystal_size_mid 0.200
_exptl_crystal_size_min 0.150
_refine_diff_density_max 1.269
_refine_diff_density_min -0.929
_refine_diff_density_rms 0.106
_refine_ls_extinction_method none
_refine_ls_goodness_of_fit_ref 1.009
_refine_ls_hydrogen_treatment constr
_refine_ls_matrix_type full
_refine_ls_number_parameters 499
_refine_ls_number_reflns 18776
_refine_ls_number_restraints 0
_refine_ls_restrained_S_all 1.009
_refine_ls_R_factor_all 0.0576
_refine_ls_R_factor_gt 0.0344
_refine_ls_shift/su_max 0.004
_refine_ls_shift/su_mean 0.000
_refine_ls_structure_factor_coef Fsqd
_refine_ls_weighting_details 'w=1/[\s^2^(Fo^2^)+(0.0294P)^2^+0.5361P] where P=(Fo^2^+2Fc^2^)/3'
_refine_ls_weighting_scheme calc
_refine_ls_wR_factor_gt 0.0637
_refine_ls_wR_factor_ref 0.0699
_reflns_Friedel_coverage 0.000
_reflns_number_gt 14355
_reflns_number_total 18776
_reflns_threshold_expression 'I > 2\s(I)'
_cod_data_source_file ja5b00959_si_002.cif
_cod_data_source_block ah0088b
_cod_database_code 4123512
_shelx_space_group_comment
;
The symmetry employed for this shelxl refinement is uniquely defined
by the following loop, which should always be used as a source of
symmetry information in preference to the above space-group names.
They are only intended as comments.
;
_shelx_estimated_absorpt_t_min 0.426
_shelx_estimated_absorpt_t_max 0.565
_shelxl_version_number 2013-4

loop_
_space_group_symop_operation_xyz
'x, y, z'
'-x, -y, -z'

loop_
_atom_site_label
_atom_site_type_symbol
_atom_site_fract_x
_atom_site_fract_y
_atom_site_fract_z
_atom_site_U_iso_or_equiv
_atom_site_adp_type
_atom_site_occupancy
_atom_site_site_symmetry_order
_atom_site_calc_flag
_atom_site_refinement_flags_posn
_atom_site_refinement_flags_adp
Bi1 Bi 0.65346(2) 0.60071(2) 0.72792(2) 0.02901(3) Uani 1 1 d . .
Cl1 Cl 0.74455(6) 0.58313(6) 0.58658(4) 0.04964(16) Uani 1 1 d . .
Cl2 Cl 0.71872(6) 0.42455(5) 0.78821(5) 0.05388(17) Uani 1 1 d . .
N1 N 0.81002(13) 0.70575(12) 0.80048(11) 0.0219(3) Uani 1 1 d . .
N2 N 0.78093(12) 0.80351(12) 0.78606(11) 0.0212(3) Uani 1 1 d . .
N3 N 0.69108(13) 0.79638(13) 0.72568(11) 0.0222(3) Uani 1 1 d . .
C1 C 0.89755(15) 0.68756(14) 0.87325(13) 0.0213(3) Uani 1 1 d . .
C2 C 0.87284(16) 0.69087(14) 0.96385(13) 0.0233(4) Uani 1 1 d . .
C3 C 0.95453(17) 0.65793(16) 1.03120(14) 0.0275(4) Uani 1 1 d . .
H3 H 0.9384 0.6580 1.0928 0.033 Uiso 1 1 calc R U
C4 C 1.05865(18) 0.62508(17) 1.01017(15) 0.0321(4) Uani 1 1 d . .
H4 H 1.1126 0.6015 1.0567 0.039 Uiso 1 1 calc R U
C5 C 1.08333(16) 0.62697(17) 0.92106(15) 0.0307(4) Uani 1 1 d . .
H5 H 1.1560 0.6071 0.9071 0.037 Uiso 1 1 calc R U
C6 C 1.00370(16) 0.65756(15) 0.85086(14) 0.0253(4) Uani 1 1 d . .
C7 C 0.76788(16) 0.73515(16) 0.99360(13) 0.0245(4) Uani 1 1 d . .
C8 C 0.67405(18) 0.66772(17) 1.01598(15) 0.0311(4) Uani 1 1 d . .
C9 C 0.5833(2) 0.7129(2) 1.05107(17) 0.0384(5) Uani 1 1 d . .
H9 H 0.5201 0.6669 1.0665 0.046 Uiso 1 1 calc R U
C10 C 0.5821(2) 0.8225(2) 1.06416(17) 0.0418(6) Uani 1 1 d . .
C11 C 0.6759(2) 0.88802(19) 1.04273(16) 0.0377(5) Uani 1 1 d . .
H11 H 0.6765 0.9636 1.0518 0.045 Uiso 1 1 calc R U
C12 C 0.76950(18) 0.84681(16) 1.00830(14) 0.0278(4) Uani 1 1 d . .
C13 C 0.6719(2) 0.54742(19) 1.0056(2) 0.0516(7) Uani 1 1 d . .
H13A H 0.6922 0.5274 0.9451 0.077 Uiso 1 1 calc R U
H13B H 0.5943 0.5144 1.0121 0.077 Uiso 1 1 calc R U
H13C H 0.7279 0.5222 1.0528 0.077 Uiso 1 1 calc R U
C14 C 0.4809(3) 0.8690(3) 1.1005(2) 0.0664(9) Uani 1 1 d . .
H14A H 0.5091 0.9176 1.1536 0.100 Uiso 1 1 calc R U
H14B H 0.4280 0.8107 1.1187 0.100 Uiso 1 1 calc R U
H14C H 0.4402 0.9088 1.0528 0.100 Uiso 1 1 calc R U
C15 C 0.8723(2) 0.92127(17) 0.99187(17) 0.0358(5) Uani 1 1 d . .
H15A H 0.8796 0.9201 0.9264 0.054 Uiso 1 1 calc R U
H15B H 0.9424 0.8979 1.0253 0.054 Uiso 1 1 calc R U
H15C H 0.8620 0.9944 1.0132 0.054 Uiso 1 1 calc R U
C16 C 1.04120(16) 0.66946(17) 0.75791(14) 0.0280(4) Uani 1 1 d . .
C17 C 1.04016(19) 0.58182(19) 0.69591(16) 0.0359(5) Uani 1 1 d . .
C18 C 1.0781(2) 0.5995(2) 0.61147(17) 0.0413(6) Uani 1 1 d . .
H18 H 1.0754 0.5403 0.5688 0.050 Uiso 1 1 calc R U
C19 C 1.11961(19) 0.7002(2) 0.58732(16) 0.0397(5) Uani 1 1 d . .
C20 C 1.12602(19) 0.7845(2) 0.65210(16) 0.0379(5) Uani 1 1 d . .
H20 H 1.1581 0.8536 0.6381 0.045 Uiso 1 1 calc R U
C21 C 1.08708(17) 0.77140(18) 0.73672(15) 0.0318(4) Uani 1 1 d . .
C22 C 0.9998(3) 0.4695(2) 0.7197(2) 0.0501(6) Uani 1 1 d . .
H22A H 0.9164 0.4640 0.7231 0.075 Uiso 1 1 calc R U
H22B H 1.0403 0.4535 0.7789 0.075 Uiso 1 1 calc R U
H22C H 1.0166 0.4179 0.6726 0.075 Uiso 1 1 calc R U
C23 C 1.1575(3) 0.7192(3) 0.49441(18) 0.0546(7) Uani 1 1 d . .
H23A H 1.0922 0.7397 0.4529 0.082 Uiso 1 1 calc R U
H23B H 1.1843 0.6533 0.4701 0.082 Uiso 1 1 calc R U
H23C H 1.2207 0.7770 0.5000 0.082 Uiso 1 1 calc R U
C24 C 1.0970(2) 0.86493(19) 0.80500(17) 0.0398(5) Uani 1 1 d . .
H24A H 1.1539 0.9212 0.7888 0.060 Uiso 1 1 calc R U
H24B H 1.1219 0.8411 0.8661 0.060 Uiso 1 1 calc R U
H24C H 1.0217 0.8935 0.8045 0.060 Uiso 1 1 calc R U
C25 C 0.63525(16) 0.88821(16) 0.69875(14) 0.0249(4) Uani 1 1 d . .
C26 C 0.69054(17) 0.99044(17) 0.68875(15) 0.0299(4) Uani 1 1 d . .
C27 C 0.6211(2) 1.07104(19) 0.66109(19) 0.0420(6) Uani 1 1 d . .
H27 H 0.6565 1.1415 0.6557 0.050 Uiso 1 1 calc R U
C28 C 0.5024(2) 1.0517(2) 0.6413(2) 0.0472(7) Uani 1 1 d . .
H28 H 0.4573 1.1085 0.6237 0.057 Uiso 1 1 calc R U
C29 C 0.44982(19) 0.9494(2) 0.64735(18) 0.0417(6) Uani 1 1 d . .
H29 H 0.3685 0.9357 0.6323 0.050 Uiso 1 1 calc R U
C30 C 0.51474(17) 0.86645(17) 0.67525(15) 0.0287(4) Uani 1 1 d . .
C31 C 0.81873(17) 1.01905(16) 0.69845(15) 0.0285(4) Uani 1 1 d . .
C32 C 0.88313(19) 0.98041(18) 0.63225(15) 0.0327(4) Uani 1 1 d . .
C33 C 0.99799(19) 1.02209(19) 0.63345(16) 0.0356(5) Uani 1 1 d . .
H33 H 1.0414 0.9969 0.5880 0.043 Uiso 1 1 calc R U
C34 C 1.0507(2) 1.09858(19) 0.69842(17) 0.0368(5) Uani 1 1 d . .
C35 C 0.9872(2) 1.13307(18) 0.76575(17) 0.0360(5) Uani 1 1 d . .
H35 H 1.0233 1.1834 0.8125 0.043 Uiso 1 1 calc R U
C36 C 0.87058(19) 1.09494(16) 0.76606(16) 0.0316(4) Uani 1 1 d . .
C37 C 0.8311(2) 0.8955(2) 0.56036(18) 0.0502(7) Uani 1 1 d . .
H37A H 0.7624 0.9203 0.5259 0.075 Uiso 1 1 calc R U
H37B H 0.8090 0.8291 0.5898 0.075 Uiso 1 1 calc R U
H37C H 0.8879 0.8819 0.5186 0.075 Uiso 1 1 calc R U
C38 C 1.1757(2) 1.1424(2) 0.6994(2) 0.0521(7) Uani 1 1 d . .
H38A H 1.2216 1.0841 0.6842 0.078 Uiso 1 1 calc R U
H38B H 1.2055 1.1740 0.7603 0.078 Uiso 1 1 calc R U
H38C H 1.1810 1.1976 0.6542 0.078 Uiso 1 1 calc R U
C39 C 0.8055(2) 1.13688(19) 0.83993(19) 0.0412(5) Uani 1 1 d . .
H39A H 0.7646 1.1976 0.8179 0.062 Uiso 1 1 calc R U
H39B H 0.8601 1.1605 0.8940 0.062 Uiso 1 1 calc R U
H39C H 0.7495 1.0797 0.8559 0.062 Uiso 1 1 calc R U
C40 C 0.45802(15) 0.75530(17) 0.67937(14) 0.0269(4) Uani 1 1 d . .
C41 C 0.44883(17) 0.68385(19) 0.60279(15) 0.0317(4) Uani 1 1 d . .
C42 C 0.40224(19) 0.5783(2) 0.60912(17) 0.0376(5) Uani 1 1 d . .
H42 H 0.3969 0.5298 0.5575 0.045 Uiso 1 1 calc R U
C43 C 0.36340(18) 0.54234(19) 0.68895(18) 0.0384(5) Uani 1 1 d . .
C44 C 0.36981(18) 0.6152(2) 0.76285(17) 0.0376(5) Uani 1 1 d . .
H44 H 0.3414 0.5921 0.8173 0.045 Uiso 1 1 calc R U
C45 C 0.41653(17) 0.72107(18) 0.75975(15) 0.0305(4) Uani 1 1 d . .
C46 C 0.4876(2) 0.7197(2) 0.51382(17) 0.0454(6) Uani 1 1 d . .
H46A H 0.4667 0.6617 0.4667 0.068 Uiso 1 1 calc R U
H46B H 0.5716 0.7373 0.5220 0.068 Uiso 1 1 calc R U
H46C H 0.4495 0.7833 0.4950 0.068 Uiso 1 1 calc R U
C47 C 0.3165(3) 0.4261(2) 0.6942(3) 0.0611(8) Uani 1 1 d . .
H47A H 0.2654 0.4033 0.6380 0.092 Uiso 1 1 calc R U
H47B H 0.2729 0.4190 0.7467 0.092 Uiso 1 1 calc R U
H47C H 0.3808 0.3810 0.7012 0.092 Uiso 1 1 calc R U
C48 C 0.4220(2) 0.7978(2) 0.84126(17) 0.0465(6) Uani 1 1 d . .
H48A H 0.5027 0.8252 0.8609 0.070 Uiso 1 1 calc R U
H48B H 0.3902 0.7605 0.8913 0.070 Uiso 1 1 calc R U
H48C H 0.3768 0.8579 0.8248 0.070 Uiso 1 1 calc R U

loop_
_atom_site_aniso_label
_atom_site_aniso_U_11
_atom_site_aniso_U_22
_atom_site_aniso_U_33
_atom_site_aniso_U_23
_atom_site_aniso_U_13
_atom_site_aniso_U_12
Bi1 0.02373(4) 0.02127(4) 0.03805(5) -0.00015(3) -0.00939(3) -0.00145(2)
Cl1 0.0507(3) 0.0563(4) 0.0377(3) -0.0190(3) -0.0104(3) 0.0122(3)
Cl2 0.0551(4) 0.0295(3) 0.0740(5) 0.0099(3) -0.0117(3) 0.0104(3)
N1 0.0197(7) 0.0201(7) 0.0240(8) -0.0015(6) -0.0035(6) 0.0006(5)
N2 0.0186(6) 0.0217(7) 0.0227(8) 0.0030(6) 0.0012(6) -0.0004(5)
N3 0.0197(7) 0.0226(7) 0.0230(8) 0.0038(6) -0.0014(6) -0.0010(6)
C1 0.0188(7) 0.0172(8) 0.0257(10) -0.0001(7) -0.0046(7) 0.0001(6)
C2 0.0233(8) 0.0166(8) 0.0279(10) -0.0008(7) -0.0022(7) -0.0016(6)
C3 0.0300(9) 0.0233(9) 0.0265(10) 0.0002(8) -0.0053(8) -0.0003(7)
C4 0.0300(10) 0.0277(10) 0.0354(12) 0.0013(9) -0.0108(8) 0.0043(8)
C5 0.0206(8) 0.0303(10) 0.0395(12) -0.0002(9) -0.0040(8) 0.0049(7)
C6 0.0205(8) 0.0218(9) 0.0319(11) -0.0010(8) -0.0020(7) 0.0012(7)
C7 0.0261(8) 0.0247(9) 0.0222(9) 0.0020(7) 0.0000(7) 0.0031(7)
C8 0.0286(9) 0.0294(10) 0.0356(12) 0.0051(9) 0.0040(8) 0.0030(8)
C9 0.0327(11) 0.0455(14) 0.0390(13) 0.0066(11) 0.0110(10) 0.0038(10)
C10 0.0405(12) 0.0509(15) 0.0366(13) -0.0033(11) 0.0094(10) 0.0153(11)
C11 0.0465(13) 0.0301(11) 0.0375(13) -0.0063(9) 0.0062(10) 0.0108(10)
C12 0.0352(10) 0.0251(10) 0.0226(10) -0.0013(8) 0.0009(8) 0.0042(8)
C13 0.0417(13) 0.0286(12) 0.087(2) 0.0108(13) 0.0211(14) -0.0015(10)
C14 0.0557(17) 0.073(2) 0.076(2) -0.0126(17) 0.0267(16) 0.0202(16)
C15 0.0430(12) 0.0214(10) 0.0414(13) -0.0019(9) 0.0045(10) -0.0036(9)
C16 0.0198(8) 0.0341(11) 0.0291(11) -0.0022(8) -0.0015(7) 0.0051(7)
C17 0.0305(10) 0.0376(12) 0.0377(12) -0.0089(10) -0.0029(9) 0.0070(9)
C18 0.0370(12) 0.0481(14) 0.0379(13) -0.0128(11) -0.0017(10) 0.0127(10)
C19 0.0305(10) 0.0580(16) 0.0321(12) -0.0008(11) 0.0022(9) 0.0152(10)
C20 0.0314(10) 0.0447(13) 0.0382(13) 0.0023(10) 0.0066(9) 0.0044(9)
C21 0.0257(9) 0.0368(11) 0.0322(11) -0.0021(9) 0.0028(8) 0.0026(8)
C22 0.0579(16) 0.0359(13) 0.0547(17) -0.0106(12) 0.0031(13) 0.0053(12)
C23 0.0515(15) 0.079(2) 0.0360(14) 0.0005(14) 0.0087(12) 0.0202(15)
C24 0.0459(13) 0.0334(12) 0.0390(13) -0.0016(10) 0.0089(10) -0.0058(10)
C25 0.0237(8) 0.0257(9) 0.0247(10) 0.0080(8) -0.0009(7) 0.0015(7)
C26 0.0286(9) 0.0277(10) 0.0321(11) 0.0108(9) -0.0005(8) -0.0018(8)
C27 0.0392(12) 0.0289(11) 0.0572(16) 0.0206(11) -0.0004(11) 0.0003(9)
C28 0.0364(11) 0.0358(13) 0.0699(19) 0.0267(13) -0.0031(12) 0.0081(10)
C29 0.0263(10) 0.0396(13) 0.0590(16) 0.0211(12) -0.0025(10) 0.0054(9)
C30 0.0237(8) 0.0291(10) 0.0329(11) 0.0116(8) -0.0001(8) 0.0009(7)
C31 0.0303(9) 0.0226(9) 0.0311(11) 0.0096(8) 0.0003(8) -0.0047(7)
C32 0.0354(10) 0.0329(11) 0.0271(11) 0.0048(9) 0.0029(8) -0.0110(9)
C33 0.0374(11) 0.0366(12) 0.0317(12) 0.0049(10) 0.0085(9) -0.0091(9)
C34 0.0351(11) 0.0303(11) 0.0431(13) 0.0069(10) 0.0050(10) -0.0098(9)
C35 0.0366(11) 0.0256(10) 0.0427(13) 0.0008(9) 0.0007(10) -0.0080(8)
C36 0.0357(10) 0.0210(9) 0.0372(12) 0.0040(8) 0.0030(9) -0.0012(8)
C37 0.0518(15) 0.0609(17) 0.0333(13) -0.0085(12) 0.0135(11) -0.0259(13)
C38 0.0393(13) 0.0537(16) 0.0594(18) 0.0042(14) 0.0080(12) -0.0202(12)
C39 0.0429(12) 0.0291(11) 0.0519(15) -0.0048(10) 0.0097(11) 0.0020(9)
C40 0.0178(7) 0.0304(10) 0.0312(11) 0.0110(8) -0.0032(7) -0.0005(7)
C41 0.0225(8) 0.0408(12) 0.0291(11) 0.0072(9) -0.0053(8) -0.0025(8)
C42 0.0302(10) 0.0380(12) 0.0391(13) -0.0017(10) -0.0110(9) -0.0048(9)
C43 0.0238(9) 0.0343(12) 0.0531(15) 0.0118(11) -0.0062(9) -0.0085(8)
C44 0.0281(10) 0.0415(13) 0.0444(14) 0.0177(11) 0.0075(9) -0.0007(9)
C45 0.0252(9) 0.0332(11) 0.0337(12) 0.0082(9) 0.0027(8) 0.0041(8)
C46 0.0446(13) 0.0604(17) 0.0301(13) 0.0110(12) -0.0004(10) 0.0016(12)
C47 0.0509(16) 0.0397(15) 0.088(2) 0.0141(15) -0.0012(15) -0.0146(12)
C48 0.0557(15) 0.0489(15) 0.0374(14) 0.0037(11) 0.0117(12) 0.0103(12)

loop_
_atom_type_symbol
_atom_type_description
_atom_type_scat_dispersion_real
_atom_type_scat_dispersion_imag
_atom_type_scat_source
C C 0.0033 0.0016 'International Tables Vol C Tables 4.2.6.8 and 6.1.1.4'
H H 0.0000 0.0000 'International Tables Vol C Tables 4.2.6.8 and 6.1.1.4'
N N 0.0061 0.0033 'International Tables Vol C Tables 4.2.6.8 and 6.1.1.4'
Cl Cl 0.1484 0.1585 'International Tables Vol C Tables 4.2.6.8 and 6.1.1.4'
Bi Bi -4.1077 10.2566 'International Tables Vol C Tables 4.2.6.8 and 6.1.1.4'

loop_
_geom_angle_atom_site_label_1
_geom_angle_atom_site_label_2
_geom_angle_atom_site_label_3
_geom_angle
N1 Bi1 N3 52.79(5)
N1 Bi1 Cl1 92.39(4)
N3 Bi1 Cl1 89.34(4)
N1 Bi1 Cl2 95.10(4)
N3 Bi1 Cl2 147.86(4)
Cl1 Bi1 Cl2 93.76(2)
N2 N1 C1 120.47(15)
N2 N1 Bi1 102.39(11)
C1 N1 Bi1 133.05(12)
N3 N2 N1 108.14(15)
N2 N3 C25 121.66(16)
N2 N3 Bi1 95.32(11)
C25 N3 Bi1 140.79(12)
C2 C1 C6 121.29(17)
C2 C1 N1 120.02(15)
C6 C1 N1 118.46(17)
C3 C2 C1 118.14(17)
C3 C2 C7 117.93(17)
C1 C2 C7 123.77(17)
C4 C3 C2 121.43(19)
C4 C3 H3 119.3
C2 C3 H3 119.3
C5 C4 C3 119.42(19)
C5 C4 H4 120.3
C3 C4 H4 120.3
C4 C5 C6 121.36(18)
C4 C5 H5 119.3
C6 C5 H5 119.3
C5 C6 C1 118.25(18)
C5 C6 C16 118.35(17)
C1 C6 C16 122.97(17)
C8 C7 C12 119.54(18)
C8 C7 C2 121.57(17)
C12 C7 C2 118.55(17)
C9 C8 C7 119.3(2)
C9 C8 C13 119.6(2)
C7 C8 C13 121.10(18)
C10 C9 C8 122.1(2)
C10 C9 H9 119.0
C8 C9 H9 119.0
C9 C10 C11 118.0(2)
C9 C10 C14 120.7(2)
C11 C10 C14 121.3(2)
C10 C11 C12 122.2(2)
C10 C11 H11 118.9
C12 C11 H11 118.9
C11 C12 C7 118.9(2)
C11 C12 C15 119.81(19)
C7 C12 C15 121.21(18)
C8 C13 H13A 109.5
C8 C13 H13B 109.5
H13A C13 H13B 109.5
C8 C13 H13C 109.5
H13A C13 H13C 109.5
H13B C13 H13C 109.5
C10 C14 H14A 109.5
C10 C14 H14B 109.5
H14A C14 H14B 109.5
C10 C14 H14C 109.5
H14A C14 H14C 109.5
H14B C14 H14C 109.5
C12 C15 H15A 109.5
C12 C15 H15B 109.5
H15A C15 H15B 109.5
C12 C15 H15C 109.5
H15A C15 H15C 109.5
H15B C15 H15C 109.5
C21 C16 C17 119.9(2)
C21 C16 C6 117.44(18)
C17 C16 C6 122.5(2)
C18 C17 C16 118.9(2)
C18 C17 C22 119.9(2)
C16 C17 C22 121.2(2)
C19 C18 C17 122.3(2)
C19 C18 H18 118.8
C17 C18 H18 118.8
C18 C19 C20 117.6(2)
C18 C19 C23 121.9(2)
C20 C19 C23 120.5(3)
C19 C20 C21 122.2(2)
C19 C20 H20 118.9
C21 C20 H20 118.9
C20 C21 C16 118.9(2)
C20 C21 C24 120.3(2)
C16 C21 C24 120.79(19)
C17 C22 H22A 109.5
C17 C22 H22B 109.5
H22A C22 H22B 109.5
C17 C22 H22C 109.5
H22A C22 H22C 109.5
H22B C22 H22C 109.5
C19 C23 H23A 109.5
C19 C23 H23B 109.5
H23A C23 H23B 109.5
C19 C23 H23C 109.5
H23A C23 H23C 109.5
H23B C23 H23C 109.5
C21 C24 H24A 109.5
C21 C24 H24B 109.5
H24A C24 H24B 109.5
C21 C24 H24C 109.5
H24A C24 H24C 109.5
H24B C24 H24C 109.5
C26 C25 C30 120.82(17)
C26 C25 N3 125.65(17)
C30 C25 N3 113.37(17)
C27 C26 C25 117.49(19)
C27 C26 C31 116.75(19)
C25 C26 C31 125.60(18)
C28 C27 C26 122.1(2)
C28 C27 H27 119.0
C26 C27 H27 119.0
C29 C28 C27 119.7(2)
C29 C28 H28 120.1
C27 C28 H28 120.1
C28 C29 C30 120.5(2)
C28 C29 H29 119.7
C30 C29 H29 119.7
C29 C30 C25 119.17(19)
C29 C30 C40 120.44(18)
C25 C30 C40 120.38(17)
C36 C31 C32 120.16(19)
C36 C31 C26 119.76(19)
C32 C31 C26 119.5(2)
C33 C32 C31 118.7(2)
C33 C32 C37 119.7(2)
C31 C32 C37 121.54(19)
C34 C33 C32 122.3(2)
C34 C33 H33 118.9
C32 C33 H33 118.9
C33 C34 C35 118.4(2)
C33 C34 C38 121.7(2)
C35 C34 C38 119.9(2)
C34 C35 C36 121.3(2)
C34 C35 H35 119.4
C36 C35 H35 119.4
C31 C36 C35 119.1(2)
C31 C36 C39 122.0(2)
C35 C36 C39 118.8(2)
C32 C37 H37A 109.5
C32 C37 H37B 109.5
H37A C37 H37B 109.5
C32 C37 H37C 109.5
H37A C37 H37C 109.5
H37B C37 H37C 109.5
C34 C38 H38A 109.5
C34 C38 H38B 109.5
H38A C38 H38B 109.5
C34 C38 H38C 109.5
H38A C38 H38C 109.5
H38B C38 H38C 109.5
C36 C39 H39A 109.5
C36 C39 H39B 109.5
H39A C39 H39B 109.5
C36 C39 H39C 109.5
H39A C39 H39C 109.5
H39B C39 H39C 109.5
C45 C40 C41 119.83(19)
C45 C40 C30 120.5(2)
C41 C40 C30 119.65(18)
C42 C41 C40 119.2(2)
C42 C41 C46 119.7(2)
C40 C41 C46 121.1(2)
C43 C42 C41 121.7(2)
C43 C42 H42 119.2
C41 C42 H42 119.2
C44 C43 C42 118.1(2)
C44 C43 C47 121.7(2)
C42 C43 C47 120.2(3)
C43 C44 C45 122.1(2)
C43 C44 H44 119.0
C45 C44 H44 119.0
C44 C45 C40 119.0(2)
C44 C45 C48 120.6(2)
C40 C45 C48 120.4(2)
C41 C46 H46A 109.5
C41 C46 H46B 109.5
H46A C46 H46B 109.5
C41 C46 H46C 109.5
H46A C46 H46C 109.5
H46B C46 H46C 109.5
C43 C47 H47A 109.5
C43 C47 H47B 109.5
H47A C47 H47B 109.5
C43 C47 H47C 109.5
H47A C47 H47C 109.5
H47B C47 H47C 109.5
C45 C48 H48A 109.5
C45 C48 H48B 109.5
H48A C48 H48B 109.5
C45 C48 H48C 109.5
H48A C48 H48C 109.5
H48B C48 H48C 109.5

loop_
_geom_bond_atom_site_label_1
_geom_bond_atom_site_label_2
_geom_bond_distance
Bi1 N1 2.2862(16)
Bi1 N3 2.4510(16)
Bi1 Cl1 2.4640(7)
Bi1 Cl2 2.5543(6)
N1 N2 1.318(2)
N1 C1 1.433(2)
N2 N3 1.289(2)
N3 C25 1.419(2)
C1 C2 1.401(3)
C1 C6 1.402(2)
C2 C3 1.396(3)
C2 C7 1.497(2)
C3 C4 1.386(3)
C3 H3 0.9500
C4 C5 1.380(3)
C4 H4 0.9500
C5 C6 1.397(3)
C5 H5 0.9500
C6 C16 1.497(3)
C7 C8 1.402(3)
C7 C12 1.405(3)
C8 C9 1.391(3)
C8 C13 1.506(3)
C9 C10 1.380(4)
C9 H9 0.9500
C10 C11 1.384(4)
C10 C14 1.510(3)
C11 C12 1.392(3)
C11 H11 0.9500
C12 C15 1.502(3)
C13 H13A 0.9800
C13 H13B 0.9800
C13 H13C 0.9800
C14 H14A 0.9800
C14 H14B 0.9800
C14 H14C 0.9800
C15 H15A 0.9800
C15 H15B 0.9800
C15 H15C 0.9800
C16 C21 1.400(3)
C16 C17 1.401(3)
C17 C18 1.390(3)
C17 C22 1.510(4)
C18 C19 1.385(4)
C18 H18 0.9500
C19 C20 1.389(3)
C19 C23 1.511(3)
C20 C21 1.389(3)
C20 H20 0.9500
C21 C24 1.504(3)
C22 H22A 0.9800
C22 H22B 0.9800
C22 H22C 0.9800
C23 H23A 0.9800
C23 H23B 0.9800
C23 H23C 0.9800
C24 H24A 0.9800
C24 H24B 0.9800
C24 H24C 0.9800
C25 C26 1.402(3)
C25 C30 1.411(3)
C26 C27 1.395(3)
C26 C31 1.499(3)
C27 C28 1.382(3)
C27 H27 0.9500
C28 C29 1.380(3)
C28 H28 0.9500
C29 C30 1.388(3)
C29 H29 0.9500
C30 C40 1.493(3)
C31 C36 1.396(3)
C31 C32 1.401(3)
C32 C33 1.395(3)
C32 C37 1.508(3)
C33 C34 1.379(3)
C33 H33 0.9500
C34 C35 1.389(3)
C34 C38 1.513(3)
C35 C36 1.405(3)
C35 H35 0.9500
C36 C39 1.507(3)
C37 H37A 0.9800
C37 H37B 0.9800
C37 H37C 0.9800
C38 H38A 0.9800
C38 H38B 0.9800
C38 H38C 0.9800
C39 H39A 0.9800
C39 H39B 0.9800
C39 H39C 0.9800
C40 C45 1.401(3)
C40 C41 1.403(3)
C41 C42 1.393(3)
C41 C46 1.509(3)
C42 C43 1.388(3)
C42 H42 0.9500
C43 C44 1.387(4)
C43 C47 1.515(4)
C44 C45 1.391(3)
C44 H44 0.9500
C45 C48 1.504(3)
C46 H46A 0.9800
C46 H46B 0.9800
C46 H46C 0.9800
C47 H47A 0.9800
C47 H47B 0.9800
C47 H47C 0.9800
C48 H48A 0.9800
C48 H48B 0.9800
C48 H48C 0.9800

loop_
_geom_torsion_atom_site_label_1
_geom_torsion_atom_site_label_2
_geom_torsion_atom_site_label_3
_geom_torsion_atom_site_label_4
_geom_torsion
C1 N1 N2 N3 -171.57(15)
Bi1 N1 N2 N3 -11.48(15)
N1 N2 N3 C25 176.81(15)
N1 N2 N3 Bi1 10.49(13)
N2 N1 C1 C2 75.1(2)
Bi1 N1 C1 C2 -77.8(2)
N2 N1 C1 C6 -110.28(19)
Bi1 N1 C1 C6 96.80(19)
C6 C1 C2 C3 -3.3(3)
N1 C1 C2 C3 171.08(17)
C6 C1 C2 C7 172.04(18)
N1 C1 C2 C7 -13.5(3)
C1 C2 C3 C4 1.5(3)
C7 C2 C3 C4 -174.17(18)
C2 C3 C4 C5 1.3(3)
C3 C4 C5 C6 -2.4(3)
C4 C5 C6 C1 0.6(3)
C4 C5 C6 C16 173.3(2)
C2 C1 C6 C5 2.3(3)
N1 C1 C6 C5 -172.18(17)
C2 C1 C6 C16 -170.04(18)
N1 C1 C6 C16 15.5(3)
C3 C2 C7 C8 -79.6(3)
C1 C2 C7 C8 105.0(2)
C3 C2 C7 C12 93.7(2)
C1 C2 C7 C12 -81.7(2)
C12 C7 C8 C9 1.0(3)
C2 C7 C8 C9 174.2(2)
C12 C7 C8 C13 -176.9(2)
C2 C7 C8 C13 -3.7(3)
C7 C8 C9 C10 0.4(4)
C13 C8 C9 C10 178.4(3)
C8 C9 C10 C11 -1.1(4)
C8 C9 C10 C14 178.7(3)
C9 C10 C11 C12 0.4(4)
C14 C10 C11 C12 -179.3(3)
C10 C11 C12 C7 0.9(3)
C10 C11 C12 C15 -176.1(2)
C8 C7 C12 C11 -1.6(3)
C2 C7 C12 C11 -175.08(19)
C8 C7 C12 C15 175.4(2)
C2 C7 C12 C15 2.0(3)
C5 C6 C16 C21 -92.2(2)
C1 C6 C16 C21 80.2(2)
C5 C6 C16 C17 82.8(3)
C1 C6 C16 C17 -104.9(2)
C21 C16 C17 C18 -4.2(3)
C6 C16 C17 C18 -179.00(19)
C21 C16 C17 C22 175.2(2)
C6 C16 C17 C22 0.4(3)
C16 C17 C18 C19 1.7(3)
C22 C17 C18 C19 -177.8(2)
C17 C18 C19 C20 2.0(3)
C17 C18 C19 C23 -178.3(2)
C18 C19 C20 C21 -3.3(3)
C23 C19 C20 C21 177.0(2)
C19 C20 C21 C16 0.9(3)
C19 C20 C21 C24 179.4(2)
C17 C16 C21 C20 3.0(3)
C6 C16 C21 C20 178.04(19)
C17 C16 C21 C24 -175.5(2)
C6 C16 C21 C24 -0.5(3)
N2 N3 C25 C26 37.1(3)
Bi1 N3 C25 C26 -164.80(16)
N2 N3 C25 C30 -147.42(18)
Bi1 N3 C25 C30 10.7(3)
C30 C25 C26 C27 4.5(3)
N3 C25 C26 C27 179.6(2)
C30 C25 C26 C31 -170.7(2)
N3 C25 C26 C31 4.5(3)
C25 C26 C27 C28 -1.9(4)
C31 C26 C27 C28 173.7(3)
C26 C27 C28 C29 -1.1(4)
C27 C28 C29 C30 1.6(4)
C28 C29 C30 C25 0.9(4)
C28 C29 C30 C40 -178.4(2)
C26 C25 C30 C29 -4.0(3)
N3 C25 C30 C29 -179.8(2)
C26 C25 C30 C40 175.3(2)
N3 C25 C30 C40 -0.5(3)
C27 C26 C31 C36 66.1(3)
C25 C26 C31 C36 -118.6(2)
C27 C26 C31 C32 -105.3(3)
C25 C26 C31 C32 69.9(3)
C36 C31 C32 C33 -2.3(3)
C26 C31 C32 C33 169.1(2)
C36 C31 C32 C37 177.7(2)
C26 C31 C32 C37 -10.8(3)
C31 C32 C33 C34 1.1(4)
C37 C32 C33 C34 -178.9(2)
C32 C33 C34 C35 1.4(4)
C32 C33 C34 C38 179.5(2)
C33 C34 C35 C36 -2.7(4)
C38 C34 C35 C36 179.2(2)
C32 C31 C36 C35 1.1(3)
C26 C31 C36 C35 -170.39(19)
C32 C31 C36 C39 -178.6(2)
C26 C31 C36 C39 10.0(3)
C34 C35 C36 C31 1.5(3)
C34 C35 C36 C39 -178.9(2)
C29 C30 C40 C45 -90.7(3)
C25 C30 C40 C45 90.0(2)
C29 C30 C40 C41 90.9(3)
C25 C30 C40 C41 -88.4(3)
C45 C40 C41 C42 -2.4(3)
C30 C40 C41 C42 176.06(18)
C45 C40 C41 C46 177.1(2)
C30 C40 C41 C46 -4.5(3)
C40 C41 C42 C43 0.8(3)
C46 C41 C42 C43 -178.7(2)
C41 C42 C43 C44 1.3(3)
C41 C42 C43 C47 -178.2(2)
C42 C43 C44 C45 -1.8(3)
C47 C43 C44 C45 177.7(2)
C43 C44 C45 C40 0.3(3)
C43 C44 C45 C48 180.0(2)
C41 C40 C45 C44 1.9(3)
C30 C40 C45 C44 -176.54(18)
C41 C40 C45 C48 -177.9(2)
C30 C40 C45 C48 3.7(3)
